data_2004835
loop_
_publ_author_name
'Kumaradhas, P.'
'Nirmala, K. A.'

_publ_section_title
;<i>cis</i>-(+-)-3-Acetoxy-2-(4-methoxyphenyl)-4-oxo-2,3,4,5-tetrahydro-1,5-benzothiazepine
 1-Oxide
;
_journal_issue 5
_journal_name_full 'Acta Crystallographica Section C'
_journal_page_first 1259
_journal_page_last 1261
_journal_paper_doi 10.1107/S0108270195015411
_journal_volume 52
_journal_year 1996
_chemical_formula_moiety 'C18 H17 N O5 S'
_chemical_formula_sum 'C18 H17 N O5 S'
_chemical_formula_weight 359.39
_symmetry_cell_setting orthorhombic
_symmetry_space_group_name_H-M 'P b c a'
_atom_type_scat_source 'SHELXL93 (Sheldrick, 1993)'
_cell_angle_alpha 90.00
_cell_angle_beta 90.00
_cell_angle_gamma 90.00
_cell_formula_units_Z 8
_cell_length_a 8.200(8)
_cell_length_b 13.326(9)
_cell_length_c 32.093(6)
_cell_measurement_reflns_used 25
_cell_measurement_temperature 294
_cell_measurement_theta_max 15
_cell_measurement_theta_min 9
_cell_volume 3507(4)
_computing_cell_refinement 'CAD-4 Software'
_computing_data_collection 'CAD-4 Software (Enraf-Nonius, 1989)'
_computing_data_reduction 'NRCVAX DATRD2 (Gabe, Le Page, White & Lee, 1989)'
_computing_molecular_graphics 'ORTEPII (Johnson, 1976) in NRCVAX (Gabe et al., 1989)'
_computing_publication_material 'SHELXL93 (Sheldrick, 1993). Geometric calculations: PARST (Nardelli, 1983)'
_computing_structure_refinement 'SHELXL93 (Sheldrick, 1993)'
_computing_structure_solution 'SHELXS86 (Sheldrick, 1990)'
_diffrn_measurement_device 'Enraf-Nonius CAD-4'
_diffrn_measurement_method \w/2\q
_diffrn_radiation_type 'Mo K\a'
_diffrn_radiation_wavelength 0.7093
_diffrn_reflns_av_R_equivalents 0
_diffrn_reflns_limit_h_max 8
_diffrn_reflns_limit_h_min 0
_diffrn_reflns_limit_k_max 14
_diffrn_reflns_limit_k_min 0
_diffrn_reflns_limit_l_max 34
_diffrn_reflns_limit_l_min 0
_diffrn_reflns_number 2302
_diffrn_reflns_theta_max 22.50
_diffrn_standards_decay_% <2
_diffrn_standards_interval_time 60
_diffrn_standards_number 2
_exptl_absorpt_coefficient_mu 0.213
_exptl_absorpt_correction_type none
_exptl_crystal_colour colourless
_exptl_crystal_density_diffrn 1.361
_exptl_crystal_density_meas 1.351
_exptl_crystal_density_method 'flotation in a xylene/CCl~4~ mixture'
_exptl_crystal_description flakes
_exptl_crystal_size_max 0.50
_exptl_crystal_size_mid 0.40
_exptl_crystal_size_min 0.35
_refine_diff_density_max 0.205
_refine_diff_density_min -0.305
_refine_ls_extinction_method none
_refine_ls_goodness_of_fit_obs 1.205
_refine_ls_hydrogen_treatment refall
_refine_ls_number_parameters 294
_refine_ls_number_reflns 2302
_refine_ls_R_factor_obs 0.0455
_refine_ls_shift/esd_max 0.064
_refine_ls_structure_factor_coef Fsqd
_refine_ls_weighting_scheme
;
calc w = 1/[\s^2^(F~o~^2^) + (0.1037P)^2^ + 0.6091P]
where P = (F~o~^2^ + 2F~c~^2^)/3
;
_refine_ls_wR_factor_obs 0.1374
_reflns_number_observed 1855
_reflns_number_total 2302
_reflns_observed_criterion I>2\s(I)
_cod_data_source_file bk1150.cif
_cod_data_source_block structure
_cod_depositor_comments
;
The following automatic conversions were performed:
'_symmetry_cell_setting' value 'Orthorhombic' changed to 'orthorhombic'
according to '/home/saulius/struct/CIF-dictionaries/cif_core.dic'
dictionary named 'cif_core.dic' version 2.4.1 from 2010-06-29.

Automatic conversion script
Id: cif_fix_enum 1527 2010-12-29 10:47:43Z saulius 

The following automatic conversions were performed:

'_symmetry_cell_setting' value 'Orthorhombic' changed to
'orthorhombic' according to
/home/saulius/struct/CIF-dictionaries/cif_core.dic dictionary named
'cif_core.dic' version 2.4.1 from 2010-06-29.

Automatic conversion script
Id: cif_fix_values 1715 2011-07-08 13:25:40Z adriana 
;
_cod_database_code 2004835

loop_
_atom_site_aniso_label
_atom_site_aniso_U_11
_atom_site_aniso_U_22
_atom_site_aniso_U_33
_atom_site_aniso_U_12
_atom_site_aniso_U_13
_atom_site_aniso_U_23
C(1) 0.076(3) 0.050(2) 0.044(2) -0.014(2) -0.008(2) -0.005(2)
C(2) 0.054(2) 0.041(2) 0.034(2) -0.004(2) -0.0070(10) 0.0030(10)
C(3) 0.059(2) 0.041(2) 0.029(2) -0.004(2) -0.0050(10) 0.0020(10)
C(4) 0.065(2) 0.060(2) 0.039(2) 0.010(2) -0.008(2) 0.007(2)
C(5) 0.059(2) 0.103(4) 0.047(2) -0.005(2) -0.018(2) 0.014(2)
C(6) 0.072(3) 0.087(3) 0.052(2) -0.026(2) -0.022(2) 0.002(2)
S(7) 0.058(6) 0.031(5) 0.038(5) 0.000(3) 0.002(3) -0.001(3)
O(8) 0.092(2) 0.0350(10) 0.0530(10) 0.0080(10) 0.0040(10) -0.0070(10)
C(9) 0.045(2) 0.031(2) 0.037(2) -0.0030(10) -0.0010(10) 0.0020(10)
C(10) 0.043(2) 0.0340(10) 0.043(2) 0.0010(10) 0.0020(10) -0.0020(10)
C(11) 0.045(2) 0.036(2) 0.056(2) 0.0040(10) 0.0050(10) 0.014(2)
C(12) 0.038(2) 0.045(2) 0.065(2) -0.002(2) 0.006(2) 0.004(2)
C(13) 0.044(2) 0.043(2) 0.050(2) 0.0070(10) 0.0010(10) 0.002(2)
C(14) 0.060(2) 0.037(2) 0.072(2) 0.002(2) -0.015(2) 0.015(2)
C(15) 0.061(2) 0.031(2) 0.068(2) -0.008(2) -0.011(2) 0.008(2)
O(16) 0.0480(10) 0.0560(10) 0.076(2) 0.0060(10) -0.0090(10) 0.0140(10)
C(17) 0.059(2) 0.067(3) 0.071(3) 0.015(2) -0.008(2) 0.013(2)
C(18) 0.034(2) 0.043(2) 0.036(2) -0.0030(10) -0.0050(10) -0.0030(10)
O(19) 0.0430(10) 0.0560(10) 0.0370(10) 0.0090(10) -0.006(9) -0.0060(10)
C(20) 0.048(2) 0.044(2) 0.041(2) 0.004(2) -0.0010(10) -0.0020(10)
O(21) 0.0530(10) 0.0530(10) 0.0520(10) 0.0120(10) -0.0020(10) -0.0020(10)
C(22) 0.076(3) 0.093(3) 0.053(3) 0.025(3) -0.009(2) -0.012(2)
C(23) 0.041(2) 0.034(2) 0.049(2) 0.0030(10) -0.0010(10) -0.0090(10)
O(24) 0.0590(10) 0.0400(10) 0.073(2) -0.0080(10) -0.0120(10) -0.0100(10)
N(25) 0.060(2) 0.0280(10) 0.050(2) -0.0030(10) -0.0060(10) 0.0030(10)

loop_
_atom_site_label
_atom_site_fract_x
_atom_site_fract_y
_atom_site_fract_z
_atom_site_U_iso_or_equiv
_atom_site_type_symbol
C(1) .5020(5) .3967(3) .45970(10) .057(9) C
C(2) .3898(4) .3293(2) .4444(9) .043(8) C
C(3) .4335(4) .2293(2) .4375(8) .043(8) C
C(4) .5891(4) .1975(3) .44810(10) .055(9) C
C(5) .6981(5) .2668(4) .46470(10) .0700(10) C
C(6) .6577(5) .3650(4) .46930(10) .0700(10) C
S(7) .1795(9) .3628(5) .4382(2) .042(3) S
O(8) .1620(3) .4675(2) .4540(7) .060(7) O
C(9) .1765(3) .3709(2) .3811(9) .038(7) C
C(10) .0037(3) .3849(2) .3664(9) .040(7) C
C(11) -0.1118(4) .3079(2) .36870(10) .046(8) C
C(12) -0.2656(4) .3201(2) .35190(10) .049(8) C
C(13) -0.3088(3) .4092(2) .33330(10) .045(8) C
C(14) -0.1977(4) .4875(2) .33180(10) .056(9) C
C(15) -.0427(4) .4739(2) .34840(10) .054(9) C
O(16) -0.4626(3) .4128(2) .3166(8) .060(7) O
C(17) -0.5050(5) .4958(3) .29110(10) .0660(10) C
C(18) .2665(4) .2802(2) .3625(8) .038(7) C
O(19) .2198(2) .2778(2) .3194(6) .045(5) O
C(20) .3200(4) .2257(2) .29370(10) .044(8) C
O(21) .4333(3) .1772(2) .3061(6) .053(6) O
C(22) .2720(6) .2386(4) .24990(10) .0740(10) C
C(23) .2359(4) .1790(2) .38360(10) .041(7) C
O(24) .1466(3) .1159(2) .3685(7) .057(6) O
N(25) .3197(3) .1628(2) .4191(9) .046(7) N
H(1) .4710(4) .4616(3) .46770(10) .0590(10) H
H(4) .6178(4) .1308(3) .44430(10) .053(9) H
H(5) .8111(4) .2523(3) .47600(10) .0700(10) H
H(6) .7286(5) .4135(3) .47930(10) .0750(10) H
H(9) .2415(4) .4367(2) .3760(9) .046(8) H
H(11) -.0815(4) .2518(2) .38380(10) .054(9) H
H(12) -0.3489(4) .2634(3) .35560(10) .0630(10) H
H(14) -0.2306(5) .5535(3) .32040(10) .0850(10) H
H(15) .0282(4) .5284(3) .34750(10) .053(9) H
H(17A) -0.4949(4) .5724(3) .31010(10) .0770(10) H
H(17B) -0.4360(4) .5013(2) .26740(10) .0600(10) H
H(17C) -0.6191(5) .4825(3) .28220(10) .0720(10) H
H(18) .3708(4) .2895(2) .3652(8) .022(6) H
H(22A) .3582(6) .2383(3) .2276(2) .0950(10) H
H(22B) .2011(8) .1949(6) .2426(2) .170(3) H
H(22C) .2008(8) .2890(5) .2415(2) .159(3) H
H(25) .31000(10) .10600(10) .4306 .0540(10) H

loop_
_geom_angle_atom_site_label_1
_geom_angle_atom_site_label_2
_geom_angle_atom_site_label_3
_geom_angle
_geom_angle_publ_flag
C(2) C(1) C(6) 119.8(4) yes
C(2) C(1) H(1) 121.2(2) ?
C(6) C(1) H(1) 118.2(2) ?
C(1) C(2) C(3) 120.5(3) yes
C(1) C(2) S(7) 121.3(3) yes
C(3) C(2) S(7) 117.8(2) yes
C(4) C(3) C(2) 119.2(3) yes
C(4) C(3) N(25) 121.2(3) yes
C(2) C(3) N(25) 119.6(3) yes
C(3) C(4) C(5) 118.8(4) yes
C(3) C(4) H(4) 119.6(2) ?
C(5) C(4) H(4) 121.6(2) ?
C(6) C(5) C(4) 121.6(4) yes
C(6) C(5) H(5) 111.6(2) ?
C(4) C(5) H(5) 126.7(2) ?
C(5) C(6) C(1) 119.8(4) yes
C(5) C(6) H(6) 123.8(2) ?
C(1) C(6) H(6) 116.3(2) ?
O(8) S(7) C(2) 106.80(10) yes
O(8) S(7) C(9) 106.4(6) yes
C(2) S(7) C(9) 97.90(10) yes
C(10) C(9) C(18) 115.3(2) yes
C(10) C(9) S(7) 109.5(2) yes
C(18) C(9) S(7) 109.6(2) yes
C(10) C(9) H(9) 109.2(2) ?
C(18) C(9) H(9) 110.8(2) ?
S(7) C(9) H(9) 101.5(7) ?
C(15) C(10) C(11) 118.0(3) yes
C(15) C(10) C(9) 120.0(3) yes
C(11) C(10) C(9) 121.9(3) yes
C(12) C(11) C(10) 120.7(3) yes
C(12) C(11) H(11) 123.0(2) ?
C(10) C(11) H(11) 116.2(2) ?
C(13) C(12) C(11) 120.4(3) yes
C(13) C(12) H(12) 121.0(2) ?
C(11) C(12) H(12) 118.4(2) ?
O(16) C(13) C(12) 115.8(3) yes
O(16) C(13) C(14) 124.4(3) yes
C(12) C(13) C(14) 119.7(3) yes
C(13) C(14) C(15) 119.3(3) yes
C(13) C(14) H(14) 120.2(2) ?
C(15) C(14) H(14) 120.4(2) ?
C(10) C(15) C(14) 121.8(3) yes
C(10) C(15) H(15) 120.9(2) ?
C(14) C(15) H(15) 117.3(2) ?
C(13) O(16) C(17) 118.5(3) yes
O(16) C(17) H(17A) 110.9(2) ?
O(16) C(17) H(17B) 112.1(2) ?
H(17A) C(17) H(17B) 107.5(3) ?
O(16) C(17) H(17C) 104.9(2) ?
H(17A) C(17) H(17C) 111.4(3) ?
H(17B) C(17) H(17C) 110.2(3) ?
O(19) C(18) C(23) 111.3(2) yes
O(19) C(18) C(9) 105.3(2) yes
C(23) C(18) C(9) 116.2(2) yes
O(19) C(18) H(18) 111.1(2) ?
C(23) C(18) H(18) 104.1(2) ?
C(9) C(18) H(18) 108.9(2) ?
C(20) O(19) C(18) 115.9(2) yes
O(21) C(20) O(19) 122.9(3) yes
O(21) C(20) C(22) 126.0(3) yes
O(19) C(20) C(22) 111.1(3) yes
C(20) C(22) H(22A) 119.4(3) ?
C(20) C(22) H(22B) 111.3(5) ?
H(22A) C(22) H(22B) 106.3(5) ?
C(20) C(22) H(22C) 122.0(4) ?
H(22A) C(22) H(22C) 103.8(5) ?
H(22B) C(22) H(22C) 89.2(5) ?
O(24) C(23) N(25) 122.3(3) yes
O(24) C(23) C(18) 122.1(3) yes
N(25) C(23) C(18) 115.6(3) yes
C(23) N(25) C(3) 126.0(3) yes

loop_
_geom_bond_atom_site_label_1
_geom_bond_atom_site_label_2
_geom_bond_distance
_geom_bond_publ_flag
C(1) C(2) 1.377(11) yes
C(1) C(6) 1.379(6) yes
C(1) H(1) 0.94(4) ?
C(2) C(3) 1.398(4) yes
C(2) S(7) 1.792(9) yes
C(3) C(4) 1.387(5) yes
C(3) N(25) 1.416(17) yes
C(4) C(5) 1.391(6) yes
C(4) H(4) 0.93(3) ?
C(5) C(6) 1.358(6) yes
C(5) H(5) 1.01(4) ?
C(6) H(6) 0.93(4) ?
S(7) O(8) 1.491(10) yes
S(7) C(9) 1.84(3) yes
C(9) C(10) 1.505(13) yes
C(9) C(18) 1.537(15) yes
C(9) H(9) 1.04(3) ?
C(10) C(15) 1.373(13) yes
C(10) C(11) 1.398(4) yes
C(11) C(12) 1.382(5) yes
C(11) H(11) 0.92(3) ?
C(12) C(13) 1.375(5) yes
C(12) H(12) 1.03(3) ?
C(13) O(16) 1.371(11) yes
C(13) C(14) 1.385(4) yes
C(14) C(15) 1.390(5) yes
C(14) H(14) 0.99(4) ?
C(15) H(15) 0.93(3) ?
O(16) C(17) 1.419(15) yes
C(17) H(17A) 1.19(4) ?
C(17) H(17B) 0.95(4) ?
C(17) H(17C) 0.99(4) ?
C(18) O(19) 1.44(3) yes
C(18) C(23) 1.530(12) yes
C(18) H(18) 0.87(3) ?
O(19) C(20) 1.356(12) yes
C(20) O(21) 1.200(8) yes
C(20) C(22) 1.469(5) yes
C(22) H(22A) 1.010(10) ?
C(22) H(22B) 0.860(10) ?
C(22) H(22C) 0.930(10) ?
C(23) O(24) 1.216(10) yes
C(23) N(25) 1.35(3) yes

loop_
_geom_torsion_atom_site_label_1
_geom_torsion_atom_site_label_2
_geom_torsion_atom_site_label_3
_geom_torsion_atom_site_label_4
_geom_torsion
_geom_torsion_publ_flag
C(6) C(1) C(2) C(3) -1.6(5) ?
C(6) C(1) C(2) S(7) 171.3(3) ?
C(1) C(2) C(3) C(4) 3.0(4) ?
S(7) C(2) C(3) C(4) -170.2(2) ?
C(1) C(2) C(3) N(25) -175.8(3) ?
S(7) C(2) C(3) N(25) 11.(2) no
C(2) C(3) C(4) C(5) -1.0(5) ?
N(25) C(3) C(4) C(5) 177.9(3) ?
C(3) C(4) C(5) C(6) -2.5(5) ?
C(4) C(5) C(6) C(1) 4.0(6) ?
C(2) C(1) C(6) C(5) -1.9(6) ?
C(1) C(2) S(7) O(8) -2.2(3) ?
C(3) C(2) S(7) O(8) 170.9(2) ?
C(1) C(2) S(7) C(9) 107.6(3) ?
C(3) C(2) S(7) C(9) -79.4(15) no
O(8) S(7) C(9) C(10) -77.6(2) ?
C(2) S(7) C(9) C(10) 172.3(2) ?
O(8) S(7) C(9) C(18) 155.0(2) ?
C(2) S(7) C(9) C(18) 44.9(13) no
C(18) C(9) C(10) C(15) -123.8(3) ?
S(7) C(9) C(10) C(15) 112.1(3) no
C(18) C(9) C(10) C(11) 53.5(4) ?
S(7) C(9) C(10) C(11) -70.7(3) ?
C(15) C(10) C(11) C(12) 2.6(5) ?
C(9) C(10) C(11) C(12) -174.7(3) ?
C(10) C(11) C(12) C(13) -1.5(5) ?
C(11) C(12) C(13) O(16) 178.4(3) ?
C(11) C(12) C(13) C(14) -0.5(5) ?
O(16) C(13) C(14) C(15) -177.5(3) ?
C(12) C(13) C(14) C(15) 1.2(6) ?
C(11) C(10) C(15) C(14) -1.9(5) ?
C(9) C(10) C(15) C(14) 175.5(3) ?
C(13) C(14) C(15) C(10) 0.0(6) ?
C(12) C(13) O(16) C(17) -169.7(3) ?
C(14) C(13) O(16) C(17) 9.1(5) ?
C(10) C(9) C(18) O(19) 40.4(3) no
S(7) C(9) C(18) O(19) 164.5(2) no
C(10) C(9) C(18) C(23) -83.3(3) ?
S(7) C(9) C(18) C(23) 40.8(15) no
C(23) C(18) O(19) C(20) -73.3(3) ?
C(9) C(18) O(19) C(20) 159.9(2) ?
C(18) O(19) C(20) O(21) 6.1(4) ?
C(18) O(19) C(20) C(22) -173.0(3) ?
O(19) C(18) C(23) O(24) -17.3(4) ?
C(9) C(18) C(23) O(24) 103.2(3) ?
O(19) C(18) C(23) N(25) 160.0(2) ?
C(9) C(18) C(23) N(25) -79.4(15) no
O(24) C(23) N(25) C(3) 175.9(3) ?
C(18) C(23) N(25) C(3) -1.(2) no
C(4) C(3) N(25) C(23) -127.5(3) ?
C(2) C(3) N(25) C(23) 51.(2) no
